data_8104800
loop_
_publ_author_name
'Xu, Qin-Juan'

_publ_section_title
;
 Crystal structure of catena-poly[bis(\m 2-thiocyanato-\k2
 N:S)-(2-(5-methyl-1H-pyrazol-3-yl)pyridine-\k2
 N,N&#x2032;)cadmium(II)]--dioxane (1/1), C15H17CdN5O2S2
;
_journal_issue 3
_journal_name_full 'Zeitschrift f\"ur Kristallographie - New Crystal Structures'
_journal_page_first 683
_journal_page_last 684
_journal_paper_doi 10.1515/ncrs-2021-0019
_journal_volume 236
_journal_year 2021
_chemical_formula_moiety 'C11 H9 Cd N5 S2, C4 H8 O2'
_chemical_formula_sum 'C15 H17 Cd N5 O2 S2'
_chemical_formula_weight 475.85
_space_group_crystal_system triclinic
_space_group_IT_number 2
_space_group_name_Hall '-P 1'
_space_group_name_H-M_alt 'P -1'
_atom_sites_solution_hydrogens difmap
_cell_angle_alpha 100.763(2)
_cell_angle_beta 114.948(2)
_cell_angle_gamma 96.816(2)
_cell_formula_units_Z 2
_cell_length_a 9.6685(4)
_cell_length_b 10.4511(4)
_cell_length_c 11.2840(5)
_cell_measurement_reflns_used 8967
_cell_measurement_temperature 296(2)
_cell_measurement_theta_max 27.46
_cell_measurement_theta_min 2.49
_cell_volume 990.36(7)
_computing_cell_refinement 'Bruker SMART APEX2[1]'
_computing_data_collection 'Bruker SMART APEX2[1]'
_computing_data_reduction 'Bruker SAINT APEX2[1]'
_computing_molecular_graphics 'Diamond 4.0 [5]'
_computing_publication_material 'SHELXL-2016/6 [4]'
_computing_structure_refinement 'SHELXL-2016/6 [4]'
_computing_structure_solution Olex2[2],ShelXT[3]
_diffrn_ambient_temperature 296(2)
_diffrn_measured_fraction_theta_full 0.996
_diffrn_measured_fraction_theta_max 0.986
_diffrn_measurement_device_type 'Bruker SMART APEX II'
_diffrn_measurement_method 'phi and omega scans'
_diffrn_radiation_type MoK\a
_diffrn_radiation_wavelength 0.71073
_diffrn_reflns_av_R_equivalents 0.0278
_diffrn_reflns_av_unetI/netI 0.0269
_diffrn_reflns_Laue_measured_fraction_full 0.996
_diffrn_reflns_Laue_measured_fraction_max 0.986
_diffrn_reflns_limit_h_max 12
_diffrn_reflns_limit_h_min -12
_diffrn_reflns_limit_k_max 13
_diffrn_reflns_limit_k_min -13
_diffrn_reflns_limit_l_max 13
_diffrn_reflns_limit_l_min -14
_diffrn_reflns_number 16640
_diffrn_reflns_point_group_measured_fraction_full 0.996
_diffrn_reflns_point_group_measured_fraction_max 0.986
_diffrn_reflns_theta_full 25.242
_diffrn_reflns_theta_max 27.782
_diffrn_reflns_theta_min 2.034
_diffrn_source 'Enhance (Mo) X-ray Source'
_exptl_absorpt_coefficient_mu 1.331
_exptl_absorpt_correction_T_max 0.9364
_exptl_absorpt_correction_T_min 0.8784
_exptl_absorpt_correction_type none
_exptl_crystal_colour colorless
_exptl_crystal_density_diffrn 1.596
_exptl_crystal_density_meas .
_exptl_crystal_density_method 'not measured'
_exptl_crystal_description Block
_exptl_crystal_F_000 476
_exptl_crystal_size_max 0.1
_exptl_crystal_size_mid 0.05
_exptl_crystal_size_min 0.05
_refine_diff_density_max 0.659
_refine_diff_density_min -0.763
_refine_diff_density_rms 0.159
_refine_ls_extinction_coef .
_refine_ls_extinction_method none
_refine_ls_goodness_of_fit_ref 1.112
_refine_ls_hydrogen_treatment noref
_refine_ls_matrix_type full
_refine_ls_number_parameters 226
_refine_ls_number_reflns 4605
_refine_ls_number_restraints 0
_refine_ls_restrained_S_all 1.112
_refine_ls_R_factor_all 0.0440
_refine_ls_R_factor_gt 0.0316
_refine_ls_shift/su_max 0.000
_refine_ls_shift/su_mean 0.000
_refine_ls_structure_factor_coef Fsqd
_refine_ls_weighting_details 'w=1/[\s^2^(Fo^2^)+(0.0752P)^2^] where P=(Fo^2^+2Fc^2^)/3'
_refine_ls_weighting_scheme calc
_refine_ls_wR_factor_gt 0.0949
_refine_ls_wR_factor_ref 0.1169
_reflns_Friedel_coverage 0.000
_reflns_Friedel_fraction_full .
_reflns_Friedel_fraction_max .
_reflns_number_gt 3901
_reflns_number_total 4605
_reflns_threshold_expression 'I > 2\s(I)'
_cod_data_source_file suppl_j_ncrs-2021-0019_suppl.cif
_cod_data_source_block p
_cod_database_code 8104800
_shelx_space_group_comment
;
The symmetry employed for this shelxl refinement is uniquely defined
by the following loop, which should always be used as a source of
symmetry information in preference to the above space-group names.
They are only intended as comments.
;
_shelx_estimated_absorpt_t_max 0.936
_shelx_estimated_absorpt_t_min 0.878
_olex2_refinement_description
;
1. Others
 Fixed Uiso: H3(0.061) H1(0.085) H2(0.109) H3A(0.118) H4(0.088) H7(0.068)
 H9A(0.127) H9B(0.127) H9C(0.127) H12A(0.094) H12B(0.094) H13A(0.103)
 H13B(0.103) H14A(0.1) H14B(0.1) H15A(0.097) H15B(0.097)
 Fixed X: H3(0.4007) H1(0.2079) H2(0.3941) H3A(0.638801) H4(0.691001)
 H7(0.7309) H9A(0.6266) H9B(0.7201) H9C(0.7817) H12A(0.691801) H12B(0.6044)
 H13A(0.8443) H13B(0.9292) H14A(0.932599) H14B(0.849) H15A(0.6084)
 H15B(0.692201)
 Fixed Y: H3(0.59) H1(0.0496) H2(-0.0121) H3A(0.125901) H4(0.321901)
 H7(0.5331) H9A(0.7676) H9B(0.7988) H9C(0.718101) H12A(0.428201) H12B(0.282399)
 H13A(0.3317) H13B(0.368401) H14A(0.1966) H14B(0.0491) H15A(0.105301)
 H15B(0.1421)
 Fixed Z: H3(0.811101) H1(0.3396) H2(0.2827) H3A(0.3851) H4(0.546399)
 H7(0.711201) H9A(0.945499) H9B(0.865801) H9C(0.974399) H12A(-0.0287) H12B(-
 0.119699) H13A(-0.1172) H13B(0.0416) H14A(0.153101) H14B(0.0655) H15A(-0.0089)
 H15B(0.1499)
;

loop_
_space_group_symop_operation_xyz
'x, y, z'
'-x, -y, -z'

loop_
_atom_site_label
_atom_site_type_symbol
_atom_site_fract_x
_atom_site_fract_y
_atom_site_fract_z
_atom_site_U_iso_or_equiv
_atom_site_adp_type
_atom_site_occupancy
_atom_site_site_symmetry_order
_atom_site_calc_flag
_atom_site_refinement_flags_posn
_atom_site_refinement_flags_adp
_atom_site_refinement_flags_occupancy
_atom_site_disorder_assembly
_atom_site_disorder_group
Cd1 Cd 0.15298(2) 0.28051(2) 0.55214(2) 0.04682(11) Uani 1 1 d . . . . .
S1 S 0.26784(11) 0.12944(9) 0.73965(9) 0.0574(2) Uani 1 1 d . . . . .
S2 S -0.03993(11) 0.61617(10) 0.28509(10) 0.0561(2) Uani 1 1 d . . . . .
N1 N 0.3343(3) 0.2180(3) 0.4753(3) 0.0541(7) Uani 1 1 d . . . . .
N2 N 0.3921(3) 0.4388(3) 0.6743(3) 0.0476(6) Uani 1 1 d . . . . .
N3 N 0.4514(3) 0.5544(3) 0.7716(3) 0.0509(6) Uani 1 1 d . . . . .
H3 H 0.400700 0.590000 0.811101 0.061 Uiso 1 1 d . . . . .
N4 N 0.0388(4) -0.1037(3) 0.5982(3) 0.0707(10) Uani 1 1 d . . . . .
N5 N 0.0613(4) 0.4092(3) 0.4000(3) 0.0583(7) Uani 1 1 d . . . . .
C1 C 0.3082(5) 0.1052(4) 0.3823(4) 0.0704(11) Uani 1 1 d . . . . .
H1 H 0.207900 0.049600 0.339600 0.085 Uiso 1 1 d . . . . .
C2 C 0.4176(7) 0.0676(5) 0.3471(5) 0.0906(15) Uani 1 1 d . . . . .
H2 H 0.394100 -0.012100 0.282700 0.109 Uiso 1 1 d . . . . .
C3 C 0.5607(7) 0.1477(6) 0.4079(6) 0.0979(18) Uani 1 1 d . . . . .
H3A H 0.638801 0.125901 0.385100 0.118 Uiso 1 1 d . . . . .
C4 C 0.5920(5) 0.2649(5) 0.5033(4) 0.0732(11) Uani 1 1 d . . . . .
H4 H 0.691001 0.321901 0.546399 0.088 Uiso 1 1 d . . . . .
C5 C 0.4772(4) 0.2971(4) 0.5352(3) 0.0513(8) Uani 1 1 d . . . . .
C6 C 0.5035(4) 0.4192(3) 0.6386(3) 0.0456(7) Uani 1 1 d . . . . .
C7 C 0.6365(4) 0.5235(4) 0.7160(4) 0.0564(8) Uani 1 1 d . . . . .
H7 H 0.730900 0.533100 0.711201 0.068 Uiso 1 1 d . . . . .
C8 C 0.5985(4) 0.6074(4) 0.7993(4) 0.0568(8) Uani 1 1 d . . . . .
C9 C 0.6895(6) 0.7345(5) 0.9058(5) 0.0841(13) Uani 1 1 d . . . . .
H9A H 0.626600 0.767600 0.945499 0.127 Uiso 1 1 d . . . . .
H9B H 0.720100 0.798800 0.865801 0.127 Uiso 1 1 d . . . . .
H9C H 0.781700 0.718101 0.974399 0.127 Uiso 1 1 d . . . . .
C10 C 0.1318(4) -0.0065(3) 0.6552(3) 0.0439(7) Uani 1 1 d . . . . .
C11 C 0.0178(4) 0.4938(3) 0.3535(3) 0.0460(7) Uani 1 1 d . . . . .
C12 C 0.6930(6) 0.3342(5) -0.0362(4) 0.0774(12) Uani 1 1 d . . . . .
H12A H 0.691801 0.428201 -0.028700 0.094 Uiso 1 1 d . . . . .
H12B H 0.604400 0.282399 -0.119699 0.094 Uiso 1 1 d . . . . .
C13 C 0.8395(7) 0.3095(6) -0.0391(5) 0.0855(14) Uani 1 1 d . . . . .
H13A H 0.844300 0.331700 -0.117200 0.103 Uiso 1 1 d . . . . .
H13B H 0.929200 0.368401 0.041600 0.103 Uiso 1 1 d . . . . .
C14 C 0.8431(6) 0.1414(5) 0.0699(5) 0.0832(13) Uani 1 1 d . . . . .
H14A H 0.932599 0.196600 0.153101 0.100 Uiso 1 1 d . . . . .
H14B H 0.849000 0.049100 0.065500 0.100 Uiso 1 1 d . . . . .
C15 C 0.6954(6) 0.1638(5) 0.0712(5) 0.0799(12) Uani 1 1 d . . . . .
H15A H 0.608400 0.105301 -0.008900 0.097 Uiso 1 1 d . . . . .
H15B H 0.692201 0.142100 0.149900 0.097 Uiso 1 1 d . . . . .
O1 O 0.6821(4) 0.2983(3) 0.0757(3) 0.0698(7) Uani 1 1 d . . . . .
O2 O 0.8531(5) 0.1753(4) -0.0434(3) 0.0909(10) Uani 1 1 d . . . . .

loop_
_atom_site_aniso_label
_atom_site_aniso_U_11
_atom_site_aniso_U_22
_atom_site_aniso_U_33
_atom_site_aniso_U_23
_atom_site_aniso_U_13
_atom_site_aniso_U_12
Cd1 0.03997(15) 0.03937(16) 0.05325(17) 0.01108(11) 0.01615(11) 0.00217(10)
S1 0.0538(5) 0.0420(4) 0.0501(5) 0.0097(4) 0.0037(4) -0.0023(4)
S2 0.0593(5) 0.0577(5) 0.0636(5) 0.0288(4) 0.0330(4) 0.0175(4)
N1 0.0527(17) 0.0522(17) 0.0523(15) 0.0104(13) 0.0208(13) 0.0110(14)
N2 0.0452(14) 0.0433(15) 0.0509(15) 0.0076(12) 0.0223(12) 0.0037(12)
N3 0.0518(16) 0.0472(16) 0.0509(15) 0.0070(12) 0.0250(13) 0.0042(12)
N4 0.064(2) 0.0509(18) 0.0619(19) 0.0203(15) 0.0003(16) -0.0108(15)
N5 0.0646(19) 0.0589(18) 0.0588(17) 0.0211(15) 0.0309(15) 0.0203(15)
C1 0.078(3) 0.063(2) 0.062(2) 0.0035(19) 0.029(2) 0.016(2)
C2 0.104(4) 0.083(3) 0.077(3) -0.004(2) 0.041(3) 0.036(3)
C3 0.092(4) 0.117(5) 0.089(3) 0.003(3) 0.050(3) 0.044(4)
C4 0.056(2) 0.086(3) 0.074(2) 0.007(2) 0.032(2) 0.019(2)
C5 0.0475(17) 0.057(2) 0.0487(17) 0.0159(15) 0.0201(14) 0.0136(15)
C6 0.0409(15) 0.0507(18) 0.0460(16) 0.0159(13) 0.0197(13) 0.0083(13)
C7 0.0429(17) 0.068(2) 0.0545(19) 0.0120(17) 0.0235(15) -0.0001(15)
C8 0.054(2) 0.057(2) 0.0506(18) 0.0137(16) 0.0200(15) -0.0011(16)
C9 0.080(3) 0.069(3) 0.076(3) -0.004(2) 0.029(2) -0.017(2)
C10 0.0441(16) 0.0416(16) 0.0396(14) 0.0154(13) 0.0117(13) 0.0081(13)
C11 0.0415(16) 0.0502(18) 0.0466(16) 0.0113(14) 0.0217(13) 0.0073(14)
C12 0.082(3) 0.083(3) 0.070(3) 0.038(2) 0.030(2) 0.014(2)
C13 0.095(4) 0.092(4) 0.079(3) 0.030(3) 0.049(3) 0.006(3)
C14 0.105(4) 0.065(3) 0.074(3) 0.022(2) 0.032(3) 0.028(3)
C15 0.094(3) 0.070(3) 0.084(3) 0.033(2) 0.044(3) 0.013(2)
O1 0.0787(18) 0.0683(18) 0.0721(17) 0.0268(14) 0.0397(15) 0.0174(15)
O2 0.106(3) 0.095(3) 0.077(2) 0.0133(18) 0.049(2) 0.027(2)

loop_
_atom_type_symbol
_atom_type_description
_atom_type_scat_dispersion_real
_atom_type_scat_dispersion_imag
_atom_type_scat_source
C C 0.0033 0.0016 'International Tables Vol C Tables 4.2.6.8 and 6.1.1.4'
H H 0.0000 0.0000 'International Tables Vol C Tables 4.2.6.8 and 6.1.1.4'
Cd Cd -0.8075 1.2024 'International Tables Vol C Tables 4.2.6.8 and 6.1.1.4'
N N 0.0061 0.0033 'International Tables Vol C Tables 4.2.6.8 and 6.1.1.4'
O O 0.0106 0.0060 'International Tables Vol C Tables 4.2.6.8 and 6.1.1.4'
S S 0.1246 0.1234 'International Tables Vol C Tables 4.2.6.8 and 6.1.1.4'

loop_
_geom_angle_atom_site_label_1
_geom_angle_atom_site_label_2
_geom_angle_atom_site_label_3
_geom_angle
_geom_angle_site_symmetry_1
_geom_angle_site_symmetry_3
S2 Cd1 S1 83.41(3) 2_566 .
N1 Cd1 S1 86.54(7) . .
N1 Cd1 S2 160.43(8) . 2_566
N2 Cd1 S1 88.86(7) . .
N2 Cd1 S2 92.69(7) . 2_566
N2 Cd1 N1 70.31(10) . .
N4 Cd1 S1 91.40(8) 2_556 .
N4 Cd1 S2 104.15(10) 2_556 2_566
N4 Cd1 N1 92.82(12) 2_556 .
N4 Cd1 N2 163.08(12) 2_556 .
N4 Cd1 N5 89.69(11) 2_556 .
N5 Cd1 S1 178.90(8) . .
N5 Cd1 S2 96.21(8) . 2_566
N5 Cd1 N1 93.52(10) . .
N5 Cd1 N2 90.12(11) . .
C10 S1 Cd1 97.64(11) . .
C11 S2 Cd1 97.98(12) . 2_566
C1 N1 Cd1 125.2(3) . .
C5 N1 Cd1 117.4(2) . .
C5 N1 C1 117.3(3) . .
N3 N2 Cd1 137.8(2) . .
C6 N2 Cd1 116.4(2) . .
C6 N2 N3 105.7(3) . .
C8 N3 N2 111.8(3) . .
C10 N4 Cd1 168.3(3) . 2_556
C11 N5 Cd1 162.5(3) . .
N1 C1 C2 123.9(4) . .
C3 C2 C1 118.4(4) . .
C2 C3 C4 119.6(4) . .
C5 C4 C3 119.4(4) . .
N1 C5 C4 121.5(4) . .
N1 C5 C6 116.2(3) . .
C4 C5 C6 122.3(3) . .
N2 C6 C5 119.5(3) . .
N2 C6 C7 110.1(3) . .
C7 C6 C5 130.3(3) . .
C8 C7 C6 105.5(3) . .
N3 C8 C7 106.9(3) . .
N3 C8 C9 121.5(4) . .
C7 C8 C9 131.6(4) . .
N4 C10 S1 178.1(3) . .
N5 C11 S2 178.0(3) . .
O1 C12 C13 110.3(4) . .
O2 C13 C12 112.7(4) . .
O2 C14 C15 110.3(4) . .
O1 C15 C14 111.8(4) . .
C15 O1 C12 110.1(3) . .
C13 O2 C14 109.3(4) . .

loop_
_geom_bond_atom_site_label_1
_geom_bond_atom_site_label_2
_geom_bond_distance
_geom_bond_site_symmetry_2
Cd1 S1 2.8080(9) .
Cd1 S2 2.6395(10) 2_566
Cd1 N1 2.366(3) .
Cd1 N2 2.352(3) .
Cd1 N4 2.257(3) 2_556
Cd1 N5 2.325(3) .
S1 C10 1.628(3) .
S2 C11 1.649(3) .
N1 C1 1.341(5) .
N1 C5 1.334(5) .
N2 N3 1.343(4) .
N2 C6 1.324(4) .
N3 C8 1.342(5) .
N4 C10 1.142(4) .
N5 C11 1.143(4) .
C1 C2 1.351(6) .
C2 C3 1.339(8) .
C3 C4 1.377(7) .
C4 C5 1.362(5) .
C5 C6 1.473(5) .
C6 C7 1.404(5) .
C7 C8 1.360(5) .
C8 C9 1.489(6) .
C12 C13 1.481(7) .
C12 O1 1.424(5) .
C13 O2 1.419(7) .
C14 C15 1.480(7) .
C14 O2 1.426(6) .
C15 O1 1.420(5) .
